data_2006115
loop_
_publ_author_name
'Mullica, Donald F.'
'Sappenfield, Eric L.'
'Gipson, Stephen L.'
'Wilkinson, Chad C.'

_publ_section_title
;
 Tricarbonyl(trifluoromethyl)(triphenylphosphine)cobalt
;
_journal_issue 5
_journal_name_full 'Acta Crystallographica Section C'
_journal_page_first 572
_journal_page_last 574
_journal_paper_doi 10.1107/S0108270196015910
_journal_volume 53
_journal_year 1997
_chemical_formula_iupac '[Co (C F3) (C18 H15 P) (C O)3]'
_chemical_formula_moiety 'Co C F3 (C O)3 [P (C6 H5)3]'
_chemical_formula_sum 'C22 H15 Co F3 O3 P'
_chemical_formula_weight 474.26
_chemical_name_systematic
;
Trifluoromethyl(cobalt) tricarbonyl triphenylphosphine
;
_chemical_temperature_decomposition 467
_space_group_IT_number 14
_symmetry_cell_setting monoclinic
_symmetry_space_group_name_Hall '-P 2ybc'
_symmetry_space_group_name_H-M 'P 1 21/c 1'
_cell_angle_alpha 90.00
_cell_angle_beta 93.26(2)
_cell_angle_gamma 90.00
_cell_formula_units_Z 4
_cell_length_a 9.823(2)
_cell_length_b 19.600(2)
_cell_length_c 11.384(2)
_cell_measurement_reflns_used 25
_cell_measurement_temperature 292
_cell_measurement_theta_max 16.43
_cell_measurement_theta_min 10.18
_cell_volume 2188.2(6)
_computing_cell_refinement CAD-4
_computing_data_collection 'CAD-4 (Enraf-Nonius, 1988)'
_computing_data_reduction 'SDP (Enraf-Nonius, 1985)'
_computing_molecular_graphics 'SHELXTL-Plus, XP (Siemens, 1994)'
_computing_publication_material 'Local CIFGEN program'
_computing_structure_refinement SHELXTL-Plus
_computing_structure_solution 'SHELXTL-Plus (Sheldrick, 1989) (heavy-atom Patterson method)'
_diffrn_ambient_temperature 292
_diffrn_measurement_device 'Enraf-Nonius CAD4-F'
_diffrn_measurement_method \w-2\q
_diffrn_radiation_monochromator graphite
_diffrn_radiation_source 'fine-focus sealed tube'
_diffrn_radiation_type MoK\a
_diffrn_radiation_wavelength 0.71073
_diffrn_reflns_av_R_equivalents 0.0466
_diffrn_reflns_limit_h_max 11
_diffrn_reflns_limit_h_min 0
_diffrn_reflns_limit_k_max 23
_diffrn_reflns_limit_k_min 0
_diffrn_reflns_limit_l_max 13
_diffrn_reflns_limit_l_min -13
_diffrn_reflns_number 4214
_diffrn_reflns_theta_max 25.00
_diffrn_reflns_theta_min 1.50
_diffrn_standards_decay_% 0.6
_diffrn_standards_interval_time 120.0
_diffrn_standards_number 3
_exptl_absorpt_coefficient_mu 0.897
_exptl_absorpt_correction_T_max 0.906
_exptl_absorpt_correction_T_min 0.822
_exptl_absorpt_correction_type integration
_exptl_crystal_colour colorless
_exptl_crystal_density_diffrn 1.44
_exptl_crystal_density_meas 1.48(3)
_exptl_crystal_density_method 'flotation - heptane and bromotrichloromethane'
_exptl_crystal_description 'clear prism'
_exptl_crystal_F_000 960
_exptl_crystal_size_max 0.26
_exptl_crystal_size_mid 0.20
_exptl_crystal_size_min 0.12
_refine_diff_density_max 0.429
_refine_diff_density_min -0.406
_refine_ls_extinction_coef 0.00010(10)
_refine_ls_extinction_method 'SHELXTL-Plus (Sheldrick, 1989)'
_refine_ls_goodness_of_fit_obs 1.590
_refine_ls_hydrogen_treatment 'H atoms in calculated positions'
_refine_ls_matrix_type full
_refine_ls_number_parameters 272
_refine_ls_number_reflns 2549
_refine_ls_R_factor_all 0.098
_refine_ls_R_factor_obs .051
_refine_ls_shift/esd_max 0.578
_refine_ls_shift/esd_mean 0.046
_refine_ls_structure_factor_coef F
_refine_ls_weighting_details 'w = 1/[\s^2^(F) + 0.0004F^2^]'
_refine_ls_weighting_scheme calc
_refine_ls_wR_factor_all 0.729
_refine_ls_wR_factor_obs .065
_reflns_number_observed 2549
_reflns_number_total 3835
_reflns_observed_criterion >4.0sigma(F)
_cod_data_source_file fr1018.cif
_cod_data_source_block gipson12
_cod_depositor_comments
;
The following automatic conversions were performed:

'_chemical_melting_point' tag was changed to
'_chemical_temperature_decomposition' since the value had been '467
decomposed'. The value '467 decomposed' was changed to '467'.

Automatic conversion script
Id: cif_fix_values 1646 2011-03-28 12:23:43Z adriana 

The following automatic conversions were performed:

'_chemical_melting_point' tag was changed to
'_chemical_temperature_decomposition' since the value had been '467
decomposed'. The value '467 decomposed' was changed to
'467'.

'_refine_ls_matrix_type' value 'Full' changed to 'full'
according to /home/saulius/struct/CIF-dictionaries/cif_core.dic
dictionary named 'cif_core.dic' version 2.4.1 from 2010-06-29.

Automatic conversion script
Id: cif_fix_values 1715 2011-07-08 13:25:40Z adriana 

The following automatic conversions were performed:

'_refine_ls_weighting_scheme' value 'calc w = 1/[\s^2^(F) +
0.0004F^2^]' was changed to 'calc'. New tag
'_refine_ls_weighting_details' was created. The value of the new tag
was set to 'w = 1/[\s^2^(F) + 0.0004F^2^]'.

Automatic conversion script
Id: cif_fix_values 3143 2015-03-26 13:38:13Z robertas 
;
_cod_original_cell_volume 2188.3(6)
_cod_original_sg_symbol_H-M 'P 21/c'
_cod_original_formula_sum 'C22 H15 Co1 F3 O3 P1'
_cod_database_code 2006115

loop_
_symmetry_equiv_pos_as_xyz
x,y,z
-x,-y,-z
x,-y+1/2,z+1/2
-x,y+1/2,-z+1/2

loop_
_atom_site_aniso_label
_atom_site_aniso_U_11
_atom_site_aniso_U_22
_atom_site_aniso_U_33
_atom_site_aniso_U_12
_atom_site_aniso_U_13
_atom_site_aniso_U_23
_atom_site_aniso_type_symbol
Co .0559(4) .0417(4) .0429(4) .0009(3) -.0064(3) -.0021(3) Co
C1 .081(4) .071(4) .060(4) .011(3) -.017(3) -.015(4) C
F1 .111(3) .094(3) .098(3) .006(2) -.037(2) .032(3) F
F2 .134(3) .131(4) .079(2) .056(2) -.022(2) -.029(3) F
F3 .141(3) .102(3) .069(2) -.006(2) -.048(2) -.019(3) F
C2 .054(3) .063(4) .062(3) .002(3) -.008(3) .003(3) C
O2 .071(3) .102(4) .102(3) .014(3) .010(3) -.003(3) O
C3 .079(4) .058(4) .073(4) .014(3) -.031(3) -.005(3) C
O3 .142(4) .051(3) .150(5) .007(3) -.067(4) -.021(3) O
C4 .082(4) .073(4) .058(4) .004(3) .002(3) .006(3) C
O4 .151(5) .121(4) .088(3) -.015(3) .040(3) .035(4) O
P1 .0522(8) .0405(7) .0470(7) .0009(6) -.0065(6) .0001(6) P
C11 .051(3) .052(3) .042(3) -.001(2) -.008(2) -.007(2) C
C12 .087(4) .063(4) .048(3) -.002(3) .004(3) .012(3) C
C13 .094(5) .085(5) .066(4) -.028(4) .008(4) -.001(4) C
C14 .084(5) .113(6) .049(3) -.008(4) .004(3) -.021(4) C
C15 .073(4) .093(5) .063(4) .015(3) .002(3) -.013(4) C
C16 .062(3) .069(4) .058(3) .012(3) -.006(3) .001(3) C
C21 .054(3) .043(3) .075(3) .006(3) -.012(3) .004(3) C
C22 .081(4) .064(4) .074(4) .008(3) -.033(3) -.015(3) C
C23 .102(6) .089(5) .111(6) .003(5) -.057(5) -.018(5) C
C24 .063(4) .068(5) .174(9) .019(5) -.031(5) -.015(4) C
C25 .053(4) .082(5) .152(7) .003(5) .007(4) -.003(4) C
C26 .049(3) .065(4) .101(5) -.003(3) .000(3) -.003(3) C
C31 .058(3) .046(3) .053(3) -.001(2) -.001(2) .002(3) C
C32 .061(3) .048(3) .063(3) .003(3) -.013(3) .006(3) C
C33 .068(4) .054(4) .091(4) .009(3) -.019(3) .012(3) C
C34 .098(5) .041(3) .112(5) -.005(3) -.021(4) .017(3) C
C35 .102(5) .045(3) .151(7) -.020(4) -.046(5) .005(4) C
C36 .075(4) .047(3) .122(5) -.006(3) -.037(4) -.001(3) C

loop_
_atom_site_label
_atom_site_fract_x
_atom_site_fract_y
_atom_site_fract_z
_atom_site_U_iso_or_equiv
_atom_site_thermal_displace_type
_atom_site_calc_flag
_atom_site_calc_attached_atom
_atom_site_refinement_flags
_atom_site_type_symbol
Co .20049(7) .11158(3) .10168(5) .0471(4) Uani d . . Co
C1 .0950(7) .1507(3) -.0326(5) .071(4) Uani d . . C
F1 -.0048(4) .1941(2) -.0041(3) .102(3) Uani d . . F
F2 .1676(5) .1862(2) -.1084(3) .115(3) Uani d . . F
F3 .0284(4) .1039(2) -.1027(3) .105(3) Uani d . . F
C2 .0483(5) .0776(3) .1492(5) .060(3) Uani d . . C
O2 -.0544(5) .0545(3) .1786(4) .092(3) Uani d . . O
C3 .2594(6) .1935(3) .1352(5) .070(4) Uani d . . C
O3 .2975(5) .2493(2) .1559(5) .116(4) Uani d . . O
C4 .2879(6) .0597(3) .0044(5) .071(4) Uani d . . C
O4 .3408(6) .0217(3) -.0589(4) .119(4) Uani d . . O
P1 .31990(10) .06968(6) .25840(10) .0468(7) Uani d . . P
C11 .2292(5) .0713(3) .3932(4) .049(3) Uani d . . C
C12 .1583(6) .1290(3) .4227(5) .066(4) Uani d . . C
H12 .1563(6) .1679(3) .3713(5) .080 Uiso c C12 RT H
C13 .0902(7) .1317(4) .5253(6) .082(5) Uani d . . C
H13 .0408(7) .1720(4) .5445(6) .080 Uiso c C13 RT H
C14 .0931(6) .0770(4) .5993(5) .082(5) Uani d . . C
H14 .0459(6) .0791(4) .6708(5) .080 Uiso c C14 RT H
C15 .1634(6) .0191(4) .5721(5) .076(4) Uani d . . C
H15 .1654(6) -.0192(4) .6249(5) .080 Uiso c C15 RT H
C16 .2304(5) .0156(3) .4698(5) .063(3) Uani d . . C
H16 .2785(5) -.0253(3) .4509(5) .080 Uiso c C16 RT H
C21 .4799(5) .1142(3) .2940(5) .057(3) Uani d . . C
C22 .5191(6) .1345(3) .4069(5) .074(4) Uani d . . C
H22 .4601(6) .1271(3) .4701(5) .080 Uiso c C22 RT H
C23 .6459(8) .1660(4) .4281(7) .102(6) Uani d . . C
H23 .6746(8) .1794(4) .5068(7) .080 Uiso c C23 RT H
C24 .7299(7) .1779(4) .3379(9) .103(6) Uani d . . C
H24 .8170(7) .1993(4) .3537(9) .080 Uiso c C24 RT H
C25 .6895(6) .1594(4) .2267(8) .095(6) Uani d . . C
H25 .7475(6) .1689(4) .1636(8) .080 Uiso c C25 RT H
C26 .5660(5) .1273(3) .2029(6) .072(4) Uani d . . C
H26 .5391(5) .1140(3) .1238(6) .080 Uiso c C26 RT H
C31 .3711(5) -.0193(3) .2442(4) .053(3) Uani d . . C
C32 .4974(5) -.0429(3) .2844(5) .058(3) Uani d . . C
H32 .5616(5) -.0116(3) .3213(5) .080 Uiso c C32 RT H
C33 .5334(6) -.1100(3) .2731(6) .072(4) Uani d . . C
H33 .6224(6) -.1253(3) .3007(6) .080 Uiso c C33 RT H
C34 .4417(7) -.1547(3) .2221(6) .084(5) Uani d . . C
H34 .4660(7) -.2019(3) .2148(6) .080 Uiso c C34 RT H
C35 .3155(8) -.1331(3) .1813(7) .101(5) Uani d . . C
H35 .2513(8) -.1649(3) .1457(7) .080 Uiso c C35 RT H
C36 .2810(6) -.0650(3) .1918(6) .082(4) Uani d . . C
H36 .1930(6) -.0496(3) .1618(6) .080 Uiso c C36 RT H

loop_
_atom_type_symbol
_atom_type_description
_atom_type_scat_dispersion_real
_atom_type_scat_dispersion_imag
_atom_type_scat_source
C C 0.002 0.002 'International Tables Vol IV Table 2.3.1'
H H 0.000 0.000 'International Tables Vol IV Table 2.3.1'
Co Co 0.299 0.973 'International Tables Vol IV Table 2.3.1'
F F 0.014 0.010 'International Tables Vol IV Table 2.3.1'
O O 0.008 0.006 'International Tables Vol IV Table 2.3.1'
P P 0.090 0.095 'International Tables Vol IV Table 2.3.1'

loop_
_geom_angle_atom_site_label_1
_geom_angle_atom_site_label_2
_geom_angle_atom_site_label_3
_geom_angle
_geom_angle_publ_flag
C1 Co C2 88.1(3) yes
C1 Co C3 88.0(3) yes
C2 Co C3 124.2(3) yes
C1 Co C4 89.4(3) yes
C2 Co C4 115.4(3) yes
C3 Co C4 120.1(3) yes
C1 Co P1 178.3(2) yes
C2 Co P1 91.8(2) yes
C3 Co P1 90.6(2) yes
C4 Co P1 92.1(2) yes
Co C1 F1 114.8(4) yes
Co C1 F2 115.4(4) yes
F1 C1 F2 104.2(5) yes
Co C1 F3 114.3(4) yes
F1 C1 F3 103.5(5) yes
F2 C1 F3 103.1(5) yes
Co C2 O2 178.6(5) yes
Co C3 O3 178.6(5) yes
Co C4 O4 175.8(5) yes
Co P1 C11 114.0(2) yes
Co P1 C21 114.1(2) yes
C11 P1 C21 105.2(2) yes
Co P1 C31 114.5(2) yes
C11 P1 C31 104.0(2) yes
C21 P1 C31 103.8(2) yes
P1 C11 C12 119.9(4) no
P1 C11 C16 121.7(4) no
C12 C11 C16 118.4(5) ?
C11 C12 H12 119.6(3) ?
C11 C12 C13 120.8(5) ?
H12 C12 C13 119.5(4) ?
C12 C13 H13 120.0(4) ?
C12 C13 C14 120.1(6) ?
H13 C13 C14 120.0(4) ?
C13 C14 H14 119.8(4) ?
C13 C14 C15 120.2(6) ?
H14 C14 C15 119.9(4) ?
C14 C15 H15 119.8(4) ?
C14 C15 C16 120.3(6) ?
H15 C15 C16 119.9(4) ?
C11 C16 C15 120.2(5) ?
C11 C16 H16 119.9(3) ?
C15 C16 H16 119.9(4) ?
P1 C21 C22 122.5(4) no
P1 C21 C26 118.2(4) no
C22 C21 C26 119.3(5) ?
C21 C22 H22 120.4(3) ?
C21 C22 C23 119.2(6) ?
H22 C22 C23 120.4(4) ?
C22 C23 H23 119.6(4) ?
C22 C23 C24 120.8(7) ?
H23 C23 C24 119.6(5) ?
C23 C24 H24 120.1(5) ?
C23 C24 C25 119.8(7) ?
H24 C24 C25 120.1(4) ?
C24 C25 H25 119.5(4) ?
C24 C25 C26 120.9(8) ?
H25 C25 C26 119.6(5) ?
C21 C26 C25 120.0(7) ?
C21 C26 H26 120.0(3) ?
C25 C26 H26 120.0(5) ?
P1 C31 C32 122.7(4) no
P1 C31 C36 119.3(4) no
C32 C31 C36 118.1(5) ?
C31 C32 H32 119.2(3) ?
C31 C32 C33 121.6(5) ?
H32 C32 C33 119.2(3) ?
C32 C33 H33 120.3(3) ?
C32 C33 C34 119.3(5) ?
H33 C33 C34 120.3(4) ?
C33 C34 H34 119.7(4) ?
C33 C34 C35 120.6(6) ?
H34 C34 C35 119.6(4) ?
C34 C35 H35 120.3(4) ?
C34 C35 C36 119.5(6) ?
H35 C35 C36 120.3(4) ?
C31 C36 C35 120.8(6) ?
C31 C36 H36 119.6(3) ?
C35 C36 H36 119.5(4) ?

loop_
_geom_bond_atom_site_label_1
_geom_bond_atom_site_label_2
_geom_bond_site_symmetry_2
_geom_bond_distance
_geom_bond_publ_flag
Co C1 . 1.953(6) yes
C1 F1 . 1.352(8) yes
C1 F2 . 1.344(8) yes
C1 F3 . 1.358(7) yes
Co C2 . 1.751(5) yes
C2 O2 . 1.172(7) yes
Co C3 . 1.742(5) yes
C3 O3 . 1.175(7) yes
Co C4 . 1.763(6) yes
C4 O4 . 1.177(8) yes
Co P1 . 2.2350(10) yes
P1 C11 . 1.818(5) yes
C11 C12 . 1.380(8) no
C11 C16 . 1.398(7) no
C12 H12 . .960 ?
C12 C13 . 1.379(9) no
C13 H13 . .960 ?
C13 C14 . 1.362(10) no
C14 H14 . .960 ?
C14 C15 . 1.374(10) no
C15 H15 . .960 ?
C15 C16 . 1.372(8) no
C16 H16 . .960 ?
P1 C21 . 1.823(5) yes
C21 C22 . 1.379(8) no
C21 C26 . 1.399(9) no
C22 H22 . .960 ?
C22 C23 . 1.399(10) no
C23 H23 . .960 ?
C23 C24 . 1.370(10) no
C24 H24 . .960 ?
C24 C25 . 1.350(10) no
C25 H25 . .960 ?
C25 C26 . 1.381(8) no
C26 H26 . .960 ?
P1 C31 . 1.824(5) yes
C31 C32 . 1.377(7) no
C31 C36 . 1.373(8) no
C32 H32 . .960 ?
C32 C33 . 1.370(8) no
C33 H33 . .960 ?
C33 C34 . 1.363(9) no
C34 H34 . .960 ?
C34 C35 . 1.366(10) no
C35 H35 . .960 ?
C35 C36 . 1.383(9) no
C36 H36 . .960 ?
